data_7247880
loop_
_publ_author_name
'Gao, Yingui'
'Xu, Zhihuang'
'Ye, Liwang'
'Wang, Yuanjie'
'Zhuang, Xinxin'

_publ_section_title
;
 A zero-dimensional hybrid copper(I) bromide single crystal with highly
 efficient green emission.
;
_journal_issue 3
_journal_name_full 'Physical chemistry chemical physics : PCCP'
_journal_page_first 2472
_journal_page_last 2477
_journal_paper_doi 10.1039/d3cp05140d
_journal_volume 26
_journal_year 2024
_chemical_formula_moiety 'Br6 Cu2, 2(Br), 2(C6 H18 N3), 2(H2 O)'
_chemical_formula_sum 'C12 H40 Br8 Cu2 N6 O2'
_chemical_formula_weight 1066.86
_space_group_crystal_system monoclinic
_space_group_IT_number 14
_space_group_name_Hall '-P 2ybc'
_space_group_name_H-M_alt 'P 1 21/c 1'
_atom_sites_solution_hydrogens mixed
_atom_sites_solution_primary iterative
_audit_creation_date 2023-05-09
_audit_creation_method
;
Olex2 1.5
(compiled 2021.08.20 svn.r13c46975 for OlexSys, GUI svn.r6396)
;
_audit_update_record
;
2023-05-09 deposited with the CCDC.	2023-12-15 downloaded from the CCDC.
;
_cell_angle_alpha 90
_cell_angle_beta 97.6360(10)
_cell_angle_gamma 90
_cell_formula_units_Z 2
_cell_length_a 8.85500(10)
_cell_length_b 11.8895(2)
_cell_length_c 14.0612(2)
_cell_measurement_reflns_used 7165
_cell_measurement_temperature 293(2)
_cell_measurement_theta_max 76.7010
_cell_measurement_theta_min 4.8640
_cell_volume 1467.26(4)
_computing_molecular_graphics 'Olex2 1.5 (Dolomanov et al., 2009)'
_computing_publication_material 'Olex2 1.5 (Dolomanov et al., 2009)'
_computing_structure_refinement 'SHELXL 2018/3 (Sheldrick, 2015)'
_computing_structure_solution 'olex2.solve 1.5 (Bourhis et al., 2015)'
_diffrn_ambient_temperature 293(2)
_diffrn_measured_fraction_theta_full 0.998
_diffrn_measured_fraction_theta_max 0.965
_diffrn_measurement_device_type 'XtaLAB Synergy, Single source at home/near, HyPix'
_diffrn_radiation_type CuK\a
_diffrn_radiation_wavelength 1.54184
_diffrn_reflns_av_R_equivalents 0.0724
_diffrn_reflns_av_unetI/netI 0.0529
_diffrn_reflns_Laue_measured_fraction_full 0.998
_diffrn_reflns_Laue_measured_fraction_max 0.965
_diffrn_reflns_limit_h_max 11
_diffrn_reflns_limit_h_min -9
_diffrn_reflns_limit_k_max 14
_diffrn_reflns_limit_k_min -14
_diffrn_reflns_limit_l_max 17
_diffrn_reflns_limit_l_min -17
_diffrn_reflns_number 9870
_diffrn_reflns_point_group_measured_fraction_full 0.998
_diffrn_reflns_point_group_measured_fraction_max 0.965
_diffrn_reflns_theta_full 67.684
_diffrn_reflns_theta_max 76.476
_diffrn_reflns_theta_min 4.889
_exptl_absorpt_coefficient_mu 14.734
_exptl_crystal_colour 'clear light colourless'
_exptl_crystal_colour_lustre clear
_exptl_crystal_colour_modifier light
_exptl_crystal_colour_primary colourless
_exptl_crystal_density_diffrn 2.415
_exptl_crystal_description prism
_exptl_crystal_F_000 1016
_exptl_crystal_preparation Luminescent
_exptl_crystal_size_max 0.2
_exptl_crystal_size_mid 0.19
_exptl_crystal_size_min 0.15
_refine_diff_density_max 1.536
_refine_diff_density_min -1.807
_refine_diff_density_rms 0.408
_refine_ls_extinction_coef 0.0227(10)
_refine_ls_extinction_expression Fc^*^=kFc[1+0.001xFc^2^\l^3^/sin(2\q)]^-1/4^
_refine_ls_extinction_method 'SHELXL-2018/3 (Sheldrick 2018)'
_refine_ls_goodness_of_fit_ref 1.100
_refine_ls_hydrogen_treatment constr
_refine_ls_matrix_type full
_refine_ls_number_parameters 141
_refine_ls_number_reflns 2969
_refine_ls_number_restraints 0
_refine_ls_restrained_S_all 1.100
_refine_ls_R_factor_all 0.0655
_refine_ls_R_factor_gt 0.0632
_refine_ls_shift/su_max 0.001
_refine_ls_shift/su_mean 0.000
_refine_ls_structure_factor_coef Fsqd
_refine_ls_weighting_details 'w=1/[\s^2^(Fo^2^)+(0.1344P)^2^] where P=(Fo^2^+2Fc^2^)/3'
_refine_ls_weighting_scheme calc
_refine_ls_wR_factor_gt 0.1661
_refine_ls_wR_factor_ref 0.1769
_reflns_Friedel_coverage 0.000
_reflns_number_gt 2737
_reflns_number_total 2969
_reflns_threshold_expression 'I > 2\s(I)'
_cod_data_source_file d3cp05140d2.cif
_cod_data_source_block 1_auto
_cod_depositor_comments 'Adding full bibliography for 7247880.cif.'
_cod_database_code 7247880
_shelx_shelxl_version_number 2018/3
_shelx_space_group_comment
;
The symmetry employed for this shelxl refinement is uniquely defined
by the following loop, which should always be used as a source of
symmetry information in preference to the above space-group names.
They are only intended as comments.
;
_shelx_estimated_absorpt_t_max 0.008
_shelx_estimated_absorpt_t_min 0.008
_olex2_refinement_description
;
1. Fixed Uiso
 At 1.2 times of:
  All C(H,H) groups, All N(H) groups, All N(H,H) groups, All N(H,H,H) groups
 At 1.5 times of:
  All O(H,H) groups
2.a Free rotating group:
 O1(H1E,H1F)
2.b Ternary CH refined with riding coordinates:
 N2(H2)
2.c Secondary CH2 refined with riding coordinates:
 N1(H1A,H1B), C5(H5A,H5B), C3(H3D,H3E), C1(H1C,H1D), C2(H2A,H2B), C6(H6A,H6B),
 C4(H4A,H4B)
2.d Idealised Me refined as rotating group:
 N3(H3A,H3B,H3C)
;
_olex2_submission_special_instructions 'No special instructions were received'

loop_
_space_group_symop_operation_xyz
'x, y, z'
'-x, y+1/2, -z+1/2'
'-x, -y, -z'
'x, -y-1/2, z-1/2'

loop_
_atom_site_label
_atom_site_type_symbol
_atom_site_fract_x
_atom_site_fract_y
_atom_site_fract_z
_atom_site_U_iso_or_equiv
_atom_site_adp_type
_atom_site_occupancy
_atom_site_site_symmetry_order
_atom_site_calc_flag
_atom_site_refinement_flags_posn
_atom_site_refinement_flags_adp
_atom_site_refinement_flags_occupancy
_atom_site_disorder_assembly
_atom_site_disorder_group
Br1 Br 0.68528(6) 0.51443(4) 0.60203(4) 0.0284(3) Uani 1 1 d . . . . .
Br3 Br 0.45719(6) 0.80030(4) 0.47678(4) 0.0311(3) Uani 1 1 d . . . . .
Br4 Br 1.08724(7) 0.42100(5) 0.89194(4) 0.0383(3) Uani 1 1 d . . . . .
N2 N 0.1827(5) 0.2981(3) 0.6977(3) 0.0214(8) Uani 1 1 d . . . . .
H2 H 0.153611 0.369567 0.724763 0.026 Uiso 1 1 calc R U . . .
O1 O 0.7337(5) 0.5138(4) 0.8861(3) 0.0422(10) Uani 1 1 d G . . . .
H1E H 0.733511 0.522279 0.946129 0.063 Uiso 1 1 d G U . . .
H1F H 0.810291 0.474640 0.876240 0.063 Uiso 1 1 d G U . . .
N3 N 0.4463(5) 0.4418(4) 0.8172(3) 0.0339(10) Uani 1 1 d . . . . .
H3A H 0.380169 0.490157 0.786562 0.041 Uiso 1 1 calc R U . . .
H3B H 0.536431 0.475099 0.831396 0.041 Uiso 1 1 calc R U . . .
H3C H 0.412758 0.419229 0.870976 0.041 Uiso 1 1 calc R U . . .
N1 N -0.0754(5) 0.2570(4) 0.5508(3) 0.0328(10) Uani 1 1 d . . . . .
H1A H -0.047462 0.192579 0.525967 0.039 Uiso 1 1 calc R U . . .
H1B H -0.165423 0.276868 0.519521 0.039 Uiso 1 1 calc R U . . .
C5 C 0.3330(6) 0.2604(4) 0.7521(4) 0.0284(10) Uani 1 1 d . . . . .
H5A H 0.317410 0.243430 0.817517 0.034 Uiso 1 1 calc R U . . .
H5B H 0.363373 0.191216 0.723404 0.034 Uiso 1 1 calc R U . . .
C3 C 0.1926(6) 0.3148(4) 0.5930(3) 0.0273(10) Uani 1 1 d . . . . .
H3D H 0.228641 0.246114 0.566410 0.033 Uiso 1 1 calc R U . . .
H3E H 0.265534 0.373915 0.585373 0.033 Uiso 1 1 calc R U . . .
C1 C -0.0883(6) 0.2411(5) 0.6550(4) 0.0319(11) Uani 1 1 d . . . . .
H1C H -0.125804 0.309897 0.680662 0.038 Uiso 1 1 calc R U . . .
H1D H -0.161161 0.181790 0.662200 0.038 Uiso 1 1 calc R U . . .
C2 C 0.0616(6) 0.2113(4) 0.7102(4) 0.0309(11) Uani 1 1 d . . . . .
H2A H 0.093806 0.138628 0.688913 0.037 Uiso 1 1 calc R U . . .
H2B H 0.050621 0.205269 0.777730 0.037 Uiso 1 1 calc R U . . .
C6 C 0.4620(6) 0.3433(4) 0.7549(4) 0.0296(10) Uani 1 1 d . . . . .
H6A H 0.556783 0.305004 0.777493 0.036 Uiso 1 1 calc R U . . .
H6B H 0.468212 0.369438 0.690181 0.036 Uiso 1 1 calc R U . . .
C4 C 0.0398(6) 0.3460(5) 0.5390(4) 0.0313(11) Uani 1 1 d . . . . .
H4A H 0.006381 0.417116 0.562810 0.038 Uiso 1 1 calc R U . . .
H4B H 0.048976 0.355083 0.471415 0.038 Uiso 1 1 calc R U . . .
Br2 Br 0.25086(7) 0.60713(5) 0.65493(4) 0.0327(3) Uani 1 1 d . . . . .
Cu1 Cu 0.43987(11) 0.60505(7) 0.53555(7) 0.0407(3) Uani 1 1 d . . . . .

loop_
_atom_site_aniso_label
_atom_site_aniso_U_11
_atom_site_aniso_U_22
_atom_site_aniso_U_33
_atom_site_aniso_U_23
_atom_site_aniso_U_13
_atom_site_aniso_U_12
Br1 0.0381(4) 0.0212(4) 0.0255(4) -0.00426(17) 0.0027(3) 0.00072(19)
Br3 0.0377(4) 0.0242(4) 0.0311(4) -0.00265(19) 0.0031(3) -0.00175(19)
Br4 0.0444(5) 0.0408(4) 0.0304(4) -0.0048(2) 0.0076(3) 0.0042(2)
N2 0.0295(19) 0.0132(17) 0.021(2) 0.0012(14) 0.0009(16) 0.0000(14)
O1 0.040(2) 0.049(3) 0.036(2) 0.0001(19) 0.0002(18) -0.0064(19)
N3 0.038(2) 0.025(2) 0.035(2) 0.0005(18) -0.006(2) -0.0040(19)
N1 0.031(2) 0.042(3) 0.025(2) 0.0021(19) -0.0012(17) -0.0021(19)
C5 0.039(2) 0.020(2) 0.026(2) 0.0024(18) 0.001(2) 0.002(2)
C3 0.039(3) 0.023(2) 0.019(2) 0.0057(17) -0.002(2) -0.0055(19)
C1 0.030(2) 0.035(3) 0.031(3) 0.002(2) 0.007(2) 0.000(2)
C2 0.041(3) 0.022(2) 0.029(3) 0.0053(19) 0.002(2) -0.007(2)
C6 0.030(2) 0.029(3) 0.030(3) 0.003(2) 0.002(2) -0.001(2)
C4 0.031(2) 0.037(3) 0.025(2) 0.012(2) -0.002(2) 0.001(2)
Br2 0.0406(4) 0.0363(4) 0.0213(4) -0.00023(19) 0.0051(3) 0.0075(2)
Cu1 0.0487(6) 0.0356(5) 0.0378(6) -0.0024(3) 0.0053(4) 0.0018(4)

loop_
_atom_type_symbol
_atom_type_description
_atom_type_scat_dispersion_real
_atom_type_scat_dispersion_imag
_atom_type_scat_source
C C 0.0181 0.0091 'International Tables Vol C Tables 4.2.6.8 and 6.1.1.4'
H H 0.0000 0.0000 'International Tables Vol C Tables 4.2.6.8 and 6.1.1.4'
Br Br -0.6763 1.2805 'International Tables Vol C Tables 4.2.6.8 and 6.1.1.4'
Cu Cu -1.9646 0.5888 'International Tables Vol C Tables 4.2.6.8 and 6.1.1.4'
N N 0.0311 0.0180 'International Tables Vol C Tables 4.2.6.8 and 6.1.1.4'
O O 0.0492 0.0322 'International Tables Vol C Tables 4.2.6.8 and 6.1.1.4'

loop_
_geom_angle_atom_site_label_1
_geom_angle_atom_site_label_2
_geom_angle_atom_site_label_3
_geom_angle
_geom_angle_site_symmetry_1
_geom_angle_site_symmetry_3
_geom_angle_publ_flag
Cu1 Br1 Cu1 71.64(4) . 3_666 ?
C5 N2 H2 108.6 . . ?
C5 N2 C2 109.2(4) . . ?
C3 N2 H2 108.6 . . ?
C3 N2 C5 111.9(4) . . ?
C3 N2 C2 109.8(4) . . ?
C2 N2 H2 108.6 . . ?
H1E O1 H1F 109.5 . . ?
H3A N3 H3B 109.5 . . ?
H3A N3 H3C 109.5 . . ?
H3B N3 H3C 109.5 . . ?
C6 N3 H3A 109.5 . . ?
C6 N3 H3B 109.5 . . ?
C6 N3 H3C 109.5 . . ?
H1A N1 H1B 108.2 . . ?
C1 N1 H1A 109.7 . . ?
C1 N1 H1B 109.7 . . ?
C4 N1 H1A 109.7 . . ?
C4 N1 H1B 109.7 . . ?
C4 N1 C1 109.9(4) . . ?
N2 C5 H5A 108.3 . . ?
N2 C5 H5B 108.3 . . ?
H5A C5 H5B 107.4 . . ?
C6 C5 N2 115.7(4) . . ?
C6 C5 H5A 108.3 . . ?
C6 C5 H5B 108.3 . . ?
N2 C3 H3D 109.4 . . ?
N2 C3 H3E 109.4 . . ?
N2 C3 C4 111.2(4) . . ?
H3D C3 H3E 108.0 . . ?
C4 C3 H3D 109.4 . . ?
C4 C3 H3E 109.4 . . ?
N1 C1 H1C 109.4 . . ?
N1 C1 H1D 109.4 . . ?
H1C C1 H1D 108.0 . . ?
C2 C1 N1 111.2(4) . . ?
C2 C1 H1C 109.4 . . ?
C2 C1 H1D 109.4 . . ?
N2 C2 H2A 109.2 . . ?
N2 C2 H2B 109.2 . . ?
C1 C2 N2 111.9(4) . . ?
C1 C2 H2A 109.2 . . ?
C1 C2 H2B 109.2 . . ?
H2A C2 H2B 107.9 . . ?
N3 C6 C5 113.7(4) . . ?
N3 C6 H6A 108.8 . . ?
N3 C6 H6B 108.8 . . ?
C5 C6 H6A 108.8 . . ?
C5 C6 H6B 108.8 . . ?
H6A C6 H6B 107.7 . . ?
N1 C4 C3 110.5(4) . . ?
N1 C4 H4A 109.6 . . ?
N1 C4 H4B 109.6 . . ?
C3 C4 H4A 109.6 . . ?
C3 C4 H4B 109.6 . . ?
H4A C4 H4B 108.1 . . ?
Br1 Cu1 Br1 108.36(4) . 3_666 ?
Br1 Cu1 Br2 112.14(4) . . ?
Br3 Cu1 Br1 116.16(4) . . ?
Br3 Cu1 Br1 108.12(4) . 3_666 ?
Br3 Cu1 Br2 106.79(4) . . ?
Br2 Cu1 Br1 104.59(4) . 3_666 ?

loop_
_geom_bond_atom_site_label_1
_geom_bond_atom_site_label_2
_geom_bond_distance
_geom_bond_site_symmetry_2
_geom_bond_publ_flag
Br1 Cu1 2.4934(11) . ?
Br1 Cu1 2.5336(10) 3_666 ?
Br3 Cu1 2.4756(10) . ?
N2 H2 0.9800 . ?
N2 C5 1.512(6) . ?
N2 C3 1.499(6) . ?
N2 C2 1.514(6) . ?
O1 H1E 0.8498 . ?
O1 H1F 0.8495 . ?
N3 H3A 0.8900 . ?
N3 H3B 0.8900 . ?
N3 H3C 0.8900 . ?
N3 C6 1.480(7) . ?
N1 H1A 0.8900 . ?
N1 H1B 0.8900 . ?
N1 C1 1.497(6) . ?
N1 C4 1.494(7) . ?
C5 H5A 0.9700 . ?
C5 H5B 0.9700 . ?
C5 C6 1.505(7) . ?
C3 H3D 0.9700 . ?
C3 H3E 0.9700 . ?
C3 C4 1.508(7) . ?
C1 H1C 0.9700 . ?
C1 H1D 0.9700 . ?
C1 C2 1.489(7) . ?
C2 H2A 0.9700 . ?
C2 H2B 0.9700 . ?
C6 H6A 0.9700 . ?
C6 H6B 0.9700 . ?
C4 H4A 0.9700 . ?
C4 H4B 0.9700 . ?
Br2 Cu1 2.5232(11) . ?

loop_
_geom_torsion_atom_site_label_1
_geom_torsion_atom_site_label_2
_geom_torsion_atom_site_label_3
_geom_torsion_atom_site_label_4
_geom_torsion
_geom_torsion_site_symmetry_1
_geom_torsion_site_symmetry_2
_geom_torsion_site_symmetry_3
_geom_torsion_site_symmetry_4
_geom_torsion_publ_flag
N2 C5 C6 N3 72.0(6) . . . . ?
N2 C3 C4 N1 -58.2(6) . . . . ?
N1 C1 C2 N2 56.1(6) . . . . ?
C5 N2 C3 C4 176.8(4) . . . . ?
C5 N2 C2 C1 -177.7(4) . . . . ?
C3 N2 C5 C6 64.0(5) . . . . ?
C3 N2 C2 C1 -54.6(5) . . . . ?
C1 N1 C4 C3 58.3(6) . . . . ?
C2 N2 C5 C6 -174.2(4) . . . . ?
C2 N2 C3 C4 55.4(5) . . . . ?
C4 N1 C1 C2 -57.5(6) . . . . ?
